data_1563645
loop_
_publ_author_name
'Saito, Hayate'
'Shimokawa, Jun'
'Yorimitsu, Hideki'

_publ_section_title
;
 Dioxasilepanyl Group as a Versatile Organometallic Unit: Studies in
 Stability, Reactivity, and Utility
;
_journal_name_full 'Chemical Science'
_journal_paper_doi 10.1039/D1SC02083H
_journal_year 2021
_chemical_formula_moiety 'C15 H22 Cl2 O2 Si'
_chemical_formula_sum 'C15 H22 Cl2 O2 Si'
_chemical_formula_weight 333.31
_space_group_crystal_system monoclinic
_space_group_IT_number 14
_space_group_name_Hall '-P 2ybc'
_space_group_name_H-M_alt 'P 1 21/c 1'
_atom_sites_solution_hydrogens geom
_audit_block_doi 10.5517/ccdc.csd.cc240gd1
_audit_creation_method SHELXL-2014/7
_audit_update_record
;
2019-11-19 deposited with the CCDC.	2021-06-21 downloaded from the CCDC.
;
_cell_angle_alpha 90
_cell_angle_beta 95.737(4)
_cell_angle_gamma 90
_cell_formula_units_Z 4
_cell_length_a 8.3456(10)
_cell_length_b 24.203(4)
_cell_length_c 8.4795(11)
_cell_measurement_reflns_used 1592
_cell_measurement_temperature 93(2)
_cell_measurement_theta_max 73.5
_cell_measurement_theta_min 31.0
_cell_volume 1704.2(4)
_computing_structure_refinement 'SHELXL-2014/7 (Sheldrick, 2014)'
_diffrn_ambient_temperature 93(2)
_diffrn_detector_area_resol_mean 5.8140
_diffrn_measured_fraction_theta_full 0.995
_diffrn_measured_fraction_theta_max 0.995
_diffrn_measurement_device_type 'Rigaku XtaLAB P200'
_diffrn_measurement_method \w
_diffrn_radiation_type CuK\a
_diffrn_radiation_wavelength 1.54187
_diffrn_reflns_av_R_equivalents 0.0264
_diffrn_reflns_av_unetI/netI 0.0207
_diffrn_reflns_Laue_measured_fraction_full 0.995
_diffrn_reflns_Laue_measured_fraction_max 0.995
_diffrn_reflns_limit_h_max 10
_diffrn_reflns_limit_h_min -9
_diffrn_reflns_limit_k_max 24
_diffrn_reflns_limit_k_min -29
_diffrn_reflns_limit_l_max 10
_diffrn_reflns_limit_l_min -10
_diffrn_reflns_number 11522
_diffrn_reflns_point_group_measured_fraction_full 0.995
_diffrn_reflns_point_group_measured_fraction_max 0.995
_diffrn_reflns_theta_full 67.687
_diffrn_reflns_theta_max 68.422
_diffrn_reflns_theta_min 3.653
_exptl_absorpt_coefficient_mu 4.089
_exptl_absorpt_correction_T_max 1.000
_exptl_absorpt_correction_T_min 0.829
_exptl_absorpt_correction_type multi-scan
_exptl_absorpt_process_details 'REQAB (Rigaku, 1998)'
_exptl_crystal_colour colorless
_exptl_crystal_density_diffrn 1.299
_exptl_crystal_description prism
_exptl_crystal_F_000 704
_exptl_crystal_recrystallization_method 'From the Melt'
_exptl_crystal_size_max 0.240
_exptl_crystal_size_mid 0.220
_exptl_crystal_size_min 0.010
_refine_diff_density_max 0.295
_refine_diff_density_min -0.307
_refine_diff_density_rms 0.052
_refine_ls_extinction_method none
_refine_ls_goodness_of_fit_ref 1.095
_refine_ls_hydrogen_treatment constr
_refine_ls_matrix_type full
_refine_ls_number_parameters 186
_refine_ls_number_reflns 3109
_refine_ls_number_restraints 0
_refine_ls_restrained_S_all 1.095
_refine_ls_R_factor_all 0.0268
_refine_ls_R_factor_gt 0.0252
_refine_ls_shift/su_max 0.001
_refine_ls_shift/su_mean 0.000
_refine_ls_structure_factor_coef Fsqd
_refine_ls_weighting_details 'w=1/[\s^2^(Fo^2^)+(0.0416P)^2^+0.3431P] where P=(Fo^2^+2Fc^2^)/3'
_refine_ls_weighting_scheme calc
_refine_ls_wR_factor_gt 0.0693
_refine_ls_wR_factor_ref 0.0700
_reflns_Friedel_coverage 0.000
_reflns_number_gt 2892
_reflns_number_total 3109
_reflns_threshold_expression 'I > 2\s(I)'
_cod_data_source_file d1sc02083h2.cif
_cod_data_source_block 904201
_cod_original_sg_symbol_H-M 'P 21/c'
_cod_database_code 1563645
_shelx_shelxl_version_number 2014/7
_shelx_space_group_comment
;
The symmetry employed for this shelxl refinement is uniquely defined
by the following loop, which should always be used as a source of
symmetry information in preference to the above space-group names.
They are only intended as comments.
;
_shelx_estimated_absorpt_t_min 0.440
_shelx_estimated_absorpt_t_max 0.923

loop_
_space_group_symop_operation_xyz
'x, y, z'
'-x, y+1/2, -z+1/2'
'-x, -y, -z'
'x, -y-1/2, z-1/2'

loop_
_atom_site_label
_atom_site_type_symbol
_atom_site_fract_x
_atom_site_fract_y
_atom_site_fract_z
_atom_site_U_iso_or_equiv
_atom_site_adp_type
_atom_site_occupancy
_atom_site_site_symmetry_order
_atom_site_calc_flag
_atom_site_refinement_flags_posn
_atom_site_refinement_flags_adp
_atom_site_refinement_flags_occupancy
_atom_site_disorder_assembly
_atom_site_disorder_group
Si1 Si 0.03076(4) 0.41180(2) 0.83179(3) 0.01117(10) Uani 1 1 d . . . . .
Cl1 Cl 0.36250(4) 0.45671(2) 1.41318(4) 0.02914(11) Uani 1 1 d . . . . .
Cl2 Cl 0.39041(4) 0.25058(2) 1.17992(4) 0.02857(11) Uani 1 1 d . . . . .
O1 O 0.02491(10) 0.35934(3) 0.71089(10) 0.01520(18) Uani 1 1 d . . . . .
O2 O -0.14989(10) 0.42903(3) 0.87228(10) 0.01411(18) Uani 1 1 d . . . . .
C6 C -0.25082(15) 0.32831(5) 0.64228(15) 0.0182(3) Uani 1 1 d . . . . .
H1 H -0.2233 0.2981 0.7190 0.022 Uiso 1 1 calc R U . . .
H2 H -0.3204 0.3122 0.5525 0.022 Uiso 1 1 calc R U . . .
C7 C 0.20603(14) 0.42535(5) 1.13281(14) 0.0150(2) Uani 1 1 d . . . . .
H3 H 0.1687 0.4624 1.1243 0.018 Uiso 1 1 calc R U . . .
C8 C 0.11978(15) 0.47588(5) 0.75970(15) 0.0182(3) Uani 1 1 d . . . . .
H4 H 0.2292 0.4683 0.7331 0.027 Uiso 1 1 calc R U . . .
H5 H 0.1235 0.5042 0.8427 0.027 Uiso 1 1 calc R U . . .
H6 H 0.0538 0.4891 0.6652 0.027 Uiso 1 1 calc R U . . .
C9 C -0.28687(14) 0.39325(5) 0.88726(14) 0.0156(2) Uani 1 1 d . . . . .
C10 C 0.36240(15) 0.35507(5) 1.28259(14) 0.0193(3) Uani 1 1 d . . . . .
H7 H 0.4296 0.3441 1.3743 0.023 Uiso 1 1 calc R U . . .
C11 C 0.16089(13) 0.38743(5) 1.01176(14) 0.0132(2) Uani 1 1 d . . . . .
C12 C -0.09431(15) 0.34752(5) 0.57885(14) 0.0162(3) Uani 1 1 d . . . . .
C13 C 0.21894(14) 0.33313(5) 1.02679(14) 0.0157(2) Uani 1 1 d . . . . .
H8 H 0.1908 0.3068 0.9455 0.019 Uiso 1 1 calc R U . . .
C14 C 0.31788(15) 0.31802(5) 1.16127(15) 0.0180(3) Uani 1 1 d . . . . .
C15 C 0.30526(15) 0.40868(5) 1.26518(14) 0.0178(3) Uani 1 1 d . . . . .
C16 C -0.35151(14) 0.37102(5) 0.72338(15) 0.0182(3) Uani 1 1 d . . . . .
H9 H -0.3690 0.4030 0.6511 0.022 Uiso 1 1 calc R U . . .
H10 H -0.4584 0.3544 0.7334 0.022 Uiso 1 1 calc R U . . .
C17 C -0.41460(15) 0.43037(6) 0.94881(17) 0.0236(3) Uani 1 1 d . . . . .
H11 H -0.3736 0.4455 1.0522 0.035 Uiso 1 1 calc R U . . .
H12 H -0.5121 0.4087 0.9599 0.035 Uiso 1 1 calc R U . . .
H13 H -0.4401 0.4607 0.8739 0.035 Uiso 1 1 calc R U . . .
C18 C -0.02340(17) 0.30012(6) 0.48963(16) 0.0241(3) Uani 1 1 d . . . . .
H14 H 0.0799 0.3116 0.4546 0.036 Uiso 1 1 calc R U . . .
H15 H -0.0978 0.2903 0.3971 0.036 Uiso 1 1 calc R U . . .
H16 H -0.0068 0.2680 0.5598 0.036 Uiso 1 1 calc R U . . .
C19 C -0.11985(18) 0.39802(6) 0.47120(15) 0.0234(3) Uani 1 1 d . . . . .
H17 H -0.1556 0.4293 0.5323 0.035 Uiso 1 1 calc R U . . .
H18 H -0.2019 0.3897 0.3836 0.035 Uiso 1 1 calc R U . . .
H19 H -0.0184 0.4075 0.4287 0.035 Uiso 1 1 calc R U . . .
C20 C -0.24090(16) 0.34695(5) 1.00548(15) 0.0215(3) Uani 1 1 d . . . . .
H20 H -0.1555 0.3244 0.9669 0.032 Uiso 1 1 calc R U . . .
H21 H -0.3353 0.3238 1.0170 0.032 Uiso 1 1 calc R U . . .
H22 H -0.2024 0.3630 1.1085 0.032 Uiso 1 1 calc R U . . .

loop_
_atom_site_aniso_label
_atom_site_aniso_U_11
_atom_site_aniso_U_22
_atom_site_aniso_U_33
_atom_site_aniso_U_23
_atom_site_aniso_U_13
_atom_site_aniso_U_12
Si1 0.01134(17) 0.00899(16) 0.01317(17) -0.00025(11) 0.00118(12) -0.00054(11)
Cl1 0.0362(2) 0.02889(19) 0.02009(17) -0.00781(12) -0.00837(13) 0.00302(14)
Cl2 0.0322(2) 0.01661(17) 0.0364(2) 0.00680(13) 0.00096(14) 0.00943(13)
O1 0.0152(4) 0.0136(4) 0.0165(4) -0.0031(3) -0.0002(3) 0.0008(3)
O2 0.0116(4) 0.0104(4) 0.0205(4) -0.0015(3) 0.0023(3) -0.0008(3)
C6 0.0191(6) 0.0144(6) 0.0204(6) -0.0038(5) -0.0008(5) -0.0031(5)
C7 0.0135(6) 0.0142(6) 0.0177(6) -0.0003(5) 0.0035(5) 0.0012(5)
C8 0.0196(6) 0.0152(6) 0.0199(6) 0.0013(5) 0.0032(5) -0.0039(5)
C9 0.0122(6) 0.0135(6) 0.0214(6) -0.0012(5) 0.0038(5) -0.0029(5)
C10 0.0159(6) 0.0246(7) 0.0173(6) 0.0052(5) 0.0011(5) 0.0025(5)
C11 0.0107(5) 0.0138(6) 0.0157(5) 0.0012(4) 0.0040(4) -0.0010(4)
C12 0.0200(6) 0.0143(6) 0.0139(5) -0.0032(5) -0.0006(5) -0.0015(5)
C13 0.0144(6) 0.0139(6) 0.0193(6) 0.0000(4) 0.0041(5) -0.0008(5)
C14 0.0159(6) 0.0142(6) 0.0246(6) 0.0048(5) 0.0055(5) 0.0025(5)
C15 0.0164(6) 0.0211(6) 0.0159(6) -0.0026(5) 0.0023(5) -0.0013(5)
C16 0.0137(6) 0.0175(6) 0.0229(6) -0.0018(5) -0.0007(5) -0.0019(5)
C17 0.0142(6) 0.0224(6) 0.0351(7) -0.0069(6) 0.0070(5) -0.0016(5)
C18 0.0285(7) 0.0210(7) 0.0231(6) -0.0088(5) 0.0042(5) -0.0021(6)
C19 0.0334(7) 0.0209(6) 0.0157(6) 0.0023(5) 0.0008(5) -0.0020(6)
C20 0.0237(7) 0.0206(6) 0.0210(6) 0.0031(5) 0.0060(5) -0.0032(5)

loop_
_atom_type_symbol
_atom_type_description
_atom_type_scat_dispersion_real
_atom_type_scat_dispersion_imag
_atom_type_scat_source
C C 0.0181 0.0091 'International Tables Vol C Tables 4.2.6.8 and 6.1.1.4'
H H 0.0000 0.0000 'International Tables Vol C Tables 4.2.6.8 and 6.1.1.4'
Cl Cl 0.3639 0.7018 'International Tables Vol C Tables 4.2.6.8 and 6.1.1.4'
O O 0.0492 0.0322 'International Tables Vol C Tables 4.2.6.8 and 6.1.1.4'
Si Si 0.2541 0.3302 'International Tables Vol C Tables 4.2.6.8 and 6.1.1.4'

loop_
_geom_angle_atom_site_label_1
_geom_angle_atom_site_label_2
_geom_angle_atom_site_label_3
_geom_angle
_geom_angle_site_symmetry_1
_geom_angle_site_symmetry_3
_geom_angle_publ_flag
O1 Si1 O2 111.15(4) . . ?
O1 Si1 C8 115.67(5) . . ?
O2 Si1 C8 105.37(5) . . ?
O1 Si1 C11 104.19(5) . . ?
O2 Si1 C11 112.36(5) . . ?
C8 Si1 C11 108.25(5) . . ?
C12 O1 Si1 127.92(7) . . ?
C9 O2 Si1 128.20(7) . . ?
C12 C6 C16 118.41(10) . . ?
C12 C6 H1 107.7 . . ?
C16 C6 H1 107.7 . . ?
C12 C6 H2 107.7 . . ?
C16 C6 H2 107.7 . . ?
H1 C6 H2 107.1 . . ?
C15 C7 C11 119.86(11) . . ?
C15 C7 H3 120.1 . . ?
C11 C7 H3 120.1 . . ?
Si1 C8 H4 109.5 . . ?
Si1 C8 H5 109.5 . . ?
H4 C8 H5 109.5 . . ?
Si1 C8 H6 109.5 . . ?
H4 C8 H6 109.5 . . ?
H5 C8 H6 109.5 . . ?
O2 C9 C17 105.20(10) . . ?
O2 C9 C20 110.32(10) . . ?
C17 C9 C20 110.24(11) . . ?
O2 C9 C16 109.78(9) . . ?
C17 C9 C16 108.75(10) . . ?
C20 C9 C16 112.28(10) . . ?
C15 C10 C14 117.56(11) . . ?
C15 C10 H7 121.2 . . ?
C14 C10 H7 121.2 . . ?
C7 C11 C13 118.85(11) . . ?
C7 C11 Si1 118.78(9) . . ?
C13 C11 Si1 122.34(9) . . ?
O1 C12 C18 105.12(10) . . ?
O1 C12 C19 110.34(10) . . ?
C18 C12 C19 110.07(10) . . ?
O1 C12 C6 109.38(9) . . ?
C18 C12 C6 109.39(10) . . ?
C19 C12 C6 112.29(10) . . ?
C14 C13 C11 119.55(11) . . ?
C14 C13 H8 120.2 . . ?
C11 C13 H8 120.2 . . ?
C10 C14 C13 122.15(11) . . ?
C10 C14 Cl2 118.26(10) . . ?
C13 C14 Cl2 119.60(10) . . ?
C10 C15 C7 122.02(11) . . ?
C10 C15 Cl1 118.79(10) . . ?
C7 C15 Cl1 119.18(10) . . ?
C9 C16 C6 118.80(10) . . ?
C9 C16 H9 107.6 . . ?
C6 C16 H9 107.6 . . ?
C9 C16 H10 107.6 . . ?
C6 C16 H10 107.6 . . ?
H9 C16 H10 107.0 . . ?
C9 C17 H11 109.5 . . ?
C9 C17 H12 109.5 . . ?
H11 C17 H12 109.5 . . ?
C9 C17 H13 109.5 . . ?
H11 C17 H13 109.5 . . ?
H12 C17 H13 109.5 . . ?
C12 C18 H14 109.5 . . ?
C12 C18 H15 109.5 . . ?
H14 C18 H15 109.5 . . ?
C12 C18 H16 109.5 . . ?
H14 C18 H16 109.5 . . ?
H15 C18 H16 109.5 . . ?
C12 C19 H17 109.5 . . ?
C12 C19 H18 109.5 . . ?
H17 C19 H18 109.5 . . ?
C12 C19 H19 109.5 . . ?
H17 C19 H19 109.5 . . ?
H18 C19 H19 109.5 . . ?
C9 C20 H20 109.5 . . ?
C9 C20 H21 109.5 . . ?
H20 C20 H21 109.5 . . ?
C9 C20 H22 109.5 . . ?
H20 C20 H22 109.5 . . ?
H21 C20 H22 109.5 . . ?

loop_
_geom_bond_atom_site_label_1
_geom_bond_atom_site_label_2
_geom_bond_distance
_geom_bond_site_symmetry_2
_geom_bond_publ_flag
Si1 O1 1.6296(8) . ?
Si1 O2 1.6334(9) . ?
Si1 C8 1.8497(12) . ?
Si1 C11 1.8774(12) . ?
Cl1 C15 1.7420(12) . ?
Cl2 C14 1.7426(13) . ?
O1 C12 1.4500(14) . ?
O2 C9 1.4499(14) . ?
C6 C12 1.5336(17) . ?
C6 C16 1.5373(17) . ?
C6 H1 0.9900 . ?
C6 H2 0.9900 . ?
C7 C15 1.3866(18) . ?
C7 C11 1.4002(17) . ?
C7 H3 0.9500 . ?
C8 H4 0.9800 . ?
C8 H5 0.9800 . ?
C8 H6 0.9800 . ?
C9 C17 1.5255(17) . ?
C9 C20 1.5268(17) . ?
C9 C16 1.5367(17) . ?
C10 C15 1.3851(19) . ?
C10 C14 1.3872(19) . ?
C10 H7 0.9500 . ?
C11 C13 1.4022(17) . ?
C12 C18 1.5259(17) . ?
C12 C19 1.5277(17) . ?
C13 C14 1.3884(18) . ?
C13 H8 0.9500 . ?
C16 H9 0.9900 . ?
C16 H10 0.9900 . ?
C17 H11 0.9800 . ?
C17 H12 0.9800 . ?
C17 H13 0.9800 . ?
C18 H14 0.9800 . ?
C18 H15 0.9800 . ?
C18 H16 0.9800 . ?
C19 H17 0.9800 . ?
C19 H18 0.9800 . ?
C19 H19 0.9800 . ?
C20 H20 0.9800 . ?
C20 H21 0.9800 . ?
C20 H22 0.9800 . ?

loop_
_geom_hbond_atom_site_label_D
_geom_hbond_atom_site_label_H
_geom_hbond_atom_site_label_A
_geom_hbond_distance_DH
_geom_hbond_distance_HA
_geom_hbond_distance_DA
_geom_hbond_angle_DHA
_geom_hbond_site_symmetry_A
C7 H3 O2 0.95 2.63 3.5552(15) 164.0 3_567
C16 H10 Cl2 0.99 2.85 3.6439(13) 137.4 4_465

loop_
_geom_torsion_atom_site_label_1
_geom_torsion_atom_site_label_2
_geom_torsion_atom_site_label_3
_geom_torsion_atom_site_label_4
_geom_torsion
_geom_torsion_site_symmetry_1
_geom_torsion_site_symmetry_2
_geom_torsion_site_symmetry_3
_geom_torsion_site_symmetry_4
_geom_torsion_publ_flag
O2 Si1 O1 C12 37.25(10) . . . . ?
C8 Si1 O1 C12 -82.84(10) . . . . ?
C11 Si1 O1 C12 158.48(9) . . . . ?
O1 Si1 O2 C9 33.98(10) . . . . ?
C8 Si1 O2 C9 160.00(9) . . . . ?
C11 Si1 O2 C9 -82.33(10) . . . . ?
Si1 O2 C9 C17 172.14(8) . . . . ?
Si1 O2 C9 C20 53.26(13) . . . . ?
Si1 O2 C9 C16 -71.00(12) . . . . ?
C15 C7 C11 C13 -0.60(17) . . . . ?
C15 C7 C11 Si1 -178.45(9) . . . . ?
O1 Si1 C11 C7 172.68(9) . . . . ?
O2 Si1 C11 C7 -66.89(10) . . . . ?
C8 Si1 C11 C7 49.05(11) . . . . ?
O1 Si1 C11 C13 -5.09(11) . . . . ?
O2 Si1 C11 C13 115.34(10) . . . . ?
C8 Si1 C11 C13 -128.72(10) . . . . ?
Si1 O1 C12 C18 169.44(8) . . . . ?
Si1 O1 C12 C19 50.81(13) . . . . ?
Si1 O1 C12 C6 -73.19(12) . . . . ?
C16 C6 C12 O1 70.84(13) . . . . ?
C16 C6 C12 C18 -174.51(10) . . . . ?
C16 C6 C12 C19 -52.00(14) . . . . ?
C7 C11 C13 C14 0.69(17) . . . . ?
Si1 C11 C13 C14 178.46(9) . . . . ?
C15 C10 C14 C13 -0.42(18) . . . . ?
C15 C10 C14 Cl2 179.28(10) . . . . ?
C11 C13 C14 C10 -0.18(18) . . . . ?
C11 C13 C14 Cl2 -179.88(9) . . . . ?
C14 C10 C15 C7 0.52(19) . . . . ?
C14 C10 C15 Cl1 -178.56(9) . . . . ?
C11 C7 C15 C10 -0.01(19) . . . . ?
C11 C7 C15 Cl1 179.07(9) . . . . ?
O2 C9 C16 C6 70.76(13) . . . . ?
C17 C9 C16 C6 -174.63(11) . . . . ?
C20 C9 C16 C6 -52.35(14) . . . . ?
C12 C6 C16 C9 -70.87(15) . . . . ?
